data_2006323
loop_
_publ_author_name
'Giorgi, Gianluca'
'Cappelli, Andrea'
'Anzini, Maurizio'
'Vomero, Salvatore'
'Marchetti, Fabio'

_publ_section_title
;
 Characterization of Quinoline Derivatives. I.
 6,7-Dihydro-8-(4-methyl-1-piperazinyl)[1]benzoxepino[4,5-<i>c</i>]quinoline
 0.13-Hydrate
;
_journal_issue 7
_journal_name_full 'Acta Crystallographica Section C'
_journal_page_first 987
_journal_page_last 990
_journal_paper_doi 10.1107/S0108270196014564
_journal_volume 53
_journal_year 1997
_chemical_formula_iupac 'C22 H23 N3 O, 0.13H2 O'
_chemical_formula_moiety 'C22 H23 N3 O, 0.13H2 O'
_chemical_formula_sum 'C22 H23.26 N3 O1.13'
_chemical_formula_weight 347.8
_chemical_name_systematic
;
6,7-dihydro-8-(4-methyl-1-piperazinyl)[1]benzoxepino[4,5-c]quinoline
;
_space_group_IT_number 14
_symmetry_cell_setting monoclinic
_symmetry_space_group_name_Hall '-P 2yn'
_symmetry_space_group_name_H-M 'P 1 21/n 1'
_cell_angle_alpha 90
_cell_angle_beta 96.172(6)
_cell_angle_gamma 90
_cell_formula_units_Z 12
_cell_length_a 15.0089(14)
_cell_length_b 16.952(2)
_cell_length_c 22.124(2)
_cell_measurement_reflns_used 40
_cell_measurement_temperature 293(2)
_cell_measurement_theta_max 15
_cell_measurement_theta_min 5
_cell_volume 5596.4(10)
_computing_cell_refinement 'P4 software'
_computing_data_collection 'P4 software'
_computing_data_reduction 'P4 software'
_computing_molecular_graphics SHELXTL-Plus
_computing_structure_refinement 'SHELXL93 (Sheldrick, 1993)'
_computing_structure_solution 'SHELXTL-Plus (Sheldrick, 1990)'
_diffrn_ambient_temperature 293(2)
_diffrn_measurement_device 'Siemens P4'
_diffrn_measurement_method 'profile data from omega'
_diffrn_radiation_monochromator graphite
_diffrn_radiation_source 'fine-focus sealed tube'
_diffrn_radiation_type MoK\a
_diffrn_radiation_wavelength 0.71073
_diffrn_reflns_av_R_equivalents 0.0306
_diffrn_reflns_limit_h_max 17
_diffrn_reflns_limit_h_min -1
_diffrn_reflns_limit_k_max 20
_diffrn_reflns_limit_k_min -1
_diffrn_reflns_limit_l_max 26
_diffrn_reflns_limit_l_min -26
_diffrn_reflns_number 11874
_diffrn_reflns_theta_max 24.99
_diffrn_reflns_theta_min 1.52
_diffrn_standards_decay_% 0
_diffrn_standards_interval_count 97
_diffrn_standards_number 3
_exptl_absorpt_coefficient_mu 0.079
_exptl_absorpt_correction_type none
_exptl_crystal_colour 'pale yellow'
_exptl_crystal_density_diffrn 1.249
_exptl_crystal_density_method 'not measured'
_exptl_crystal_description prism
_exptl_crystal_F_000 2225
_exptl_crystal_size_max 0.2
_exptl_crystal_size_mid 0.2
_exptl_crystal_size_min 0.1
_refine_diff_density_max 0.19
_refine_diff_density_min -0.22
_refine_ls_extinction_method none
_refine_ls_goodness_of_fit_all 0.934
_refine_ls_goodness_of_fit_obs 1.212
_refine_ls_hydrogen_treatment 'H atoms: see below'
_refine_ls_matrix_type userblock
_refine_ls_number_parameters 715
_refine_ls_number_reflns 9834
_refine_ls_number_restraints 0
_refine_ls_restrained_S_all 1.068
_refine_ls_restrained_S_obs 1.212
_refine_ls_R_factor_all 0.1875
_refine_ls_R_factor_gt 0.0694
_refine_ls_shift/esd_max 0.041
_refine_ls_shift/esd_mean 0.011
_refine_ls_structure_factor_coef Fsqd
_refine_ls_weighting_details 'w = 1/[\s^2^(Fo^2^)+(0.0451P)^2^] where P = (Fo^2^+2Fc^2^)/3'
_refine_ls_weighting_scheme calc
_refine_ls_wR_factor_all 0.1628
_refine_ls_wR_factor_obs .1143
_reflns_number_observed 4167
_reflns_number_total 9838
_reflns_observed_criterion >2sigma(I)
_cod_data_source_file na1266.cif
_cod_data_source_block na1266
_cod_depositor_comments
;
 Marking attached hydrogen atoms.

 Antanas Vaitkus,
 2017-03-24

 Adding the _atom_site_type_symbol data item.

 Antanas Vaitkus,
 2017-01-30

The following automatic conversions were performed:

'_refine_ls_weighting_scheme' value 'w =
1/[\s^2^(Fo^2^)+(0.0451P)^2^] where P = (Fo^2^+2Fc^2^)/3' was changed
to 'calc'. New tag '_refine_ls_weighting_details' was created. The
value of the new tag was set to 'w = 1/[\s^2^(Fo^2^)+(0.0451P)^2^]
where P = (Fo^2^+2Fc^2^)/3'.

Automatic conversion script
Id: cif_fix_values 3143 2015-03-26 13:38:13Z robertas 
;
_cod_original_cell_volume 5596.3(9)
_cod_original_sg_symbol_H-M 'P 21/n'
_cod_database_code 2006323

loop_
_symmetry_equiv_pos_as_xyz
'x, y, z'
'-x+1/2, y+1/2, -z+1/2'
'-x, -y, -z'
'x-1/2, -y-1/2, z-1/2'

loop_
_atom_site_aniso_label
_atom_site_aniso_U_11
_atom_site_aniso_U_22
_atom_site_aniso_U_33
_atom_site_aniso_U_12
_atom_site_aniso_U_13
_atom_site_aniso_U_23
OW .135(10) .194(13) .177(11) -.006(9) -.049(8) .063(9)
N11 .055(2) .0431(19) .0428(18) .0020(17) .0021(16) .0023(16)
N21 .055(2) .0399(19) .053(2) -.0006(17) .0054(17) -.0052(16)
N31 .062(3) .081(3) .080(3) .005(2) .016(2) -.016(2)
O11 .076(2) .0466(17) .0624(18) -.0103(16) .0085(16) -.0013(15)
C11 .056(3) .039(2) .037(2) .003(2) .0049(19) .0026(18)
C21 .057(3) .036(2) .036(2) .001(2) .0009(19) .0049(18)
C31 .056(3) .038(2) .040(2) -.005(2) .0036(19) .0037(19)
C41 .059(3) .033(2) .043(2) -.005(2) .008(2) .0030(18)
C51 .058(3) .037(2) .046(2) .001(2) .006(2) .0005(19)
C61 .059(3) .051(3) .051(3) -.007(2) .000(2) -.008(2)
C71 .072(3) .070(3) .044(2) -.006(3) .004(2) -.008(2)
C81 .072(3) .069(3) .048(3) -.005(3) .017(2) -.009(2)
C91 .059(3) .054(3) .051(3) .001(2) .007(2) -.004(2)
C101 .060(3) .053(3) .040(2) -.003(2) .0036(19) -.003(2)
C111 .070(3) .056(3) .060(3) -.006(3) .000(2) -.012(2)
C121 .060(3) .051(3) .047(2) -.010(2) .003(2) .001(2)
C131 .068(3) .075(4) .065(3) -.023(3) .004(3) -.006(3)
C141 .056(3) .099(4) .061(3) -.010(3) .002(2) -.005(3)
C151 .062(3) .082(4) .048(3) .003(3) .007(2) .003(3)
C161 .062(3) .063(3) .050(3) -.010(3) .006(2) .002(2)
C171 .055(3) .048(2) .039(2) -.009(2) .0040(19) .0029(19)
C181 .059(3) .050(3) .056(3) .001(2) .002(2) .002(2)
C191 .075(3) .057(3) .056(3) .008(3) .010(2) -.007(2)
C201 .060(3) .086(4) .072(3) -.012(3) .014(3) -.006(3)
C211 .058(3) .057(3) .062(3) -.001(2) .005(2) -.006(2)
C221 .100(4) .140(6) .143(5) -.024(4) .067(4) -.063(5)
N12 .047(2) .057(2) .050(2) -.0055(17) .0079(16) -.0016(18)
N22 .0335(18) .046(2) .057(2) -.0012(16) .0063(15) -.0053(17)
N32 .039(2) .068(3) .073(2) -.0031(18) .0010(18) -.003(2)
O12 .0526(17) .0417(15) .0592(17) -.0013(14) .0018(14) .0020(14)
C12 .041(2) .048(3) .045(2) -.0017(19) .0020(19) .001(2)
C22 .039(2) .040(2) .043(2) .0002(19) .0039(18) .0012(18)
C32 .043(2) .041(2) .042(2) -.0018(19) .0051(18) .0036(19)
C42 .046(2) .047(2) .042(2) -.008(2) .0048(19) .0047(19)
C52 .050(3) .059(3) .044(2) -.005(2) .001(2) -.003(2)
C62 .061(3) .087(3) .050(3) -.005(3) .009(2) -.016(3)
C72 .074(3) .102(4) .040(2) -.020(3) .006(3) -.014(3)
C82 .063(3) .091(4) .040(2) -.017(3) -.010(2) -.001(3)
C92 .050(3) .061(3) .051(3) -.003(2) -.002(2) .001(2)
C102 .044(2) .056(3) .041(2) .000(2) .0000(18) -.005(2)
C112 .048(3) .062(3) .049(2) -.007(2) .004(2) -.012(2)
C122 .043(2) .043(2) .042(2) -.002(2) -.0043(18) .0053(19)
C132 .049(3) .063(3) .046(2) .008(2) .004(2) -.003(2)
C142 .041(3) .084(3) .060(3) .008(3) .008(2) .007(3)
C152 .039(2) .066(3) .070(3) -.010(2) .001(2) .015(3)
C162 .044(2) .057(3) .056(2) -.002(2) .001(2) .002(2)
C172 .040(2) .049(2) .036(2) -.002(2) -.0058(18) .0044(19)
C182 .043(2) .048(3) .069(3) -.002(2) .005(2) .003(2)
C192 .053(3) .065(3) .069(3) -.008(2) .005(2) -.004(3)
C202 .049(3) .056(3) .081(3) .008(2) .007(2) -.004(3)
C212 .044(2) .059(3) .075(3) -.002(2) .008(2) -.010(2)
C222 .046(3) .112(4) .117(4) .000(3) -.012(3) -.005(4)
N13 .047(2) .052(2) .0423(18) .0016(16) .0019(16) .0058(16)
N23 .0414(19) .058(2) .052(2) .0072(18) .0002(16) .0072(18)
N33 .045(2) .094(3) .075(3) .021(2) .0074(19) .013(2)
O13 .076(2) .0481(17) .0571(18) -.0092(16) -.0016(16) .0063(14)
C13 .046(2) .042(2) .044(2) -.0016(19) .0011(19) -.0043(19)
C23 .047(2) .037(2) .038(2) -.0034(19) .0011(18) .0009(17)
C33 .047(2) .038(2) .039(2) -.0069(19) .0037(18) -.0046(18)
C43 .041(2) .036(2) .045(2) .0030(18) -.0035(18) -.0040(18)
C53 .048(3) .044(2) .042(2) .003(2) .0008(19) -.0002(19)
C63 .054(3) .057(3) .052(2) .001(2) .003(2) .008(2)
C73 .072(3) .064(3) .043(2) .010(3) .000(2) .008(2)
C83 .054(3) .064(3) .050(3) .005(2) -.009(2) .000(2)
C93 .051(3) .047(2) .048(2) -.001(2) -.0057(19) -.003(2)
C103 .059(3) .053(3) .046(2) -.001(2) -.004(2) .006(2)
C113 .077(3) .055(3) .068(3) -.002(3) .001(3) .021(2)
C123 .056(3) .053(3) .050(2) -.004(2) -.004(2) -.003(2)
C133 .068(3) .072(3) .064(3) -.024(3) .003(3) .016(3)
C143 .058(3) .107(4) .073(3) -.022(3) .007(3) .011(3)
C153 .050(3) .079(4) .067(3) -.009(3) .007(2) -.010(3)
C163 .043(2) .057(3) .057(3) -.007(2) .003(2) -.006(2)
C173 .046(2) .044(2) .042(2) -.009(2) -.0008(19) -.004(2)
C183 .062(3) .057(3) .071(3) .010(2) .011(2) .003(3)
C193 .071(3) .077(3) .080(3) .033(3) .002(3) .011(3)
C203 .042(3) .088(4) .072(3) .002(3) .004(2) -.000(3)
C213 .039(2) .067(3) .058(3) -.000(2) .002(2) .009(2)
C223 .055(3) .152(6) .120(4) .028(4) -.008(3) .029(4)

loop_
_atom_site_label
_atom_site_type_symbol
_atom_site_fract_x
_atom_site_fract_y
_atom_site_fract_z
_atom_site_U_iso_or_equiv
_atom_site_thermal_displace_type
_atom_site_calc_flag
_atom_site_refinement_flags
_atom_site_occupancy
_atom_site_disorder_group
_atom_site_attached_hydrogens
OW O .7911(7) .2168(7) .1606(5) .174(7) Uani d P .430(9) . 2
N11 N .1174(2) .0568(2) .08660(10) .0471(11) Uani d . 1 . 0
N21 N .0822(2) .1061(2) .17920(10) .0492(11) Uani d . 1 . 0
N31 N -.0739(2) .1584(2) .2315(2) .0735(15) Uani d . 1 . 0
O11 O .3790(2) .2213(2) .17140(10) .0616(11) Uani d . 1 . 0
C11 C .1468(2) .0893(2) .1392(2) .0439(13) Uani d . 1 . 0
C21 C .2402(3) .1023(2) .15870(10) .0432(13) Uani d . 1 . 0
C31 C .3023(2) .0786(2) .1209(2) .0446(14) Uani d . 1 . 0
C41 C .2724(3) .0469(2) .0623(2) .0448(15) Uani d . 1 . 0
C51 C .1789(3) .0357(2) .0479(2) .0467(15) Uani d . 1 . 0
C61 C .1467(3) .0053(2) -.0100(2) .0540(15) Uani d . 1 . 0
C71 C .2038(3) -.0130(2) -.0511(2) .0621(18) Uani d . 1 . 0
C81 C .2960(3) -.0019(2) -.0377(2) .0622(17) Uani d . 1 . 0
C91 C .3297(3) .0272(2) .0180(2) .0544(15) Uani d . 1 . 0
C101 C .2743(2) .1346(2) .2205(2) .0511(15) Uani d . 1 . 0
C111 C .3182(3) .2145(2) .2176(2) .0624(16) Uani d . 1 . 0
C121 C .4340(3) .1565(2) .1674(2) .0528(16) Uani d . 1 . 0
C131 C .5252(3) .1642(3) .1861(2) .0695(19) Uani d . 1 . 0
C141 C .5818(3) .1010(3) .1817(2) .0722(19) Uani d . 1 . 0
C151 C .5488(3) .0302(3) .1600(3) .0638(18) Uani d . 1 . 0
C161 C .4584(3) .0228(3) .1401(2) .0583(14) Uani d . 1 . 0
C171 C .3997(3) .0863(2) .1424(2) .0472(14) Uani d . 1 . 0
C181 C .0676(3) .1896(2) .1916(2) .0552(15) Uani d . 1 . 0
C191 C .0116(3) .1984(2) .2443(2) .0624(17) Uani d . 1 . 0
C201 C -.0586(3) .0764(3) .2183(2) .0720(19) Uani d . 1 . 0
C211 C -.0042(2) .0678(2) .1648(2) .0590(17) Uani d . 1 . 0
C221 C -.1278(3) .1674(3) .2824(2) .124(3) Uani d . 1 . 0
N12 N .6987(2) .8283(2) .12190(10) .0511(12) Uani d . 1 . 0
N22 N .6033(2) .7900(2) .03700(10) .0455(11) Uani d . 1 . 0
N32 N .4180(2) .7550(2) .00670(10) .0600(13) Uani d . 1 . 0
O12 O .8655(2) .64700(10) -.00840(10) .0515(10) Uani d . 1 . 0
C12 C .6911(2) .7972(2) .0668(2) .0445(14) Uani d . 1 . 0
C22 C .7661(2) .7754(2) .03500(10) .0405(14) Uani d . 1 . 0
C32 C .8510(2) .7828(2) .06520(10) .0419(12) Uani d . 1 . 0
C42 C .8608(2) .8102(2) .1273(2) .0449(14) Uani d . 1 . 0
C52 C .7834(3) .8351(2) .1518(2) .0515(16) Uani d . 1 . 0
C62 C .7912(3) .8692(3) .2107(2) .0656(18) Uani d . 1 . 0
C72 C .8720(3) .8736(3) .2445(2) .072(2) Uani d . 1 . 0
C82 C .9482(3) .8457(3) .2217(2) .0659(17) Uani d . 1 . 0
C92 C .9438(3) .8142(2) .1647(2) .0548(15) Uani d . 1 . 0
C102 C .7569(2) .7544(2) -.03140(10) .0473(15) Uani d . 1 . 0
C112 C .7839(2) .6709(2) -.0442(2) .0527(14) Uani d . 1 . 0
C122 C .9338(2) .7026(2) -.0056(2) .0432(14) Uani d . 1 . 0
C132 C 1.0051(2) .6885(2) -.0385(2) .0528(15) Uani d . 1 . 0
C142 C 1.0754(3) .7410(3) -.0345(2) .0617(17) Uani d . 1 . 0
C152 C 1.0741(2) .8075(3) .0015(2) .0587(17) Uani d . 1 . 0
C162 C 1.0020(2) .8207(2) .0338(2) .0525(13) Uani d . 1 . 0
C172 C .9309(2) .7686(2) .03220(10) .0422(14) Uani d . 1 . 0
C182 C .5722(2) .7095(2) .0225(2) .0531(14) Uani d . 1 . 0
C192 C .4865(2) .7114(3) -.0200(2) .0622(17) Uani d . 1 . 0
C202 C .4493(2) .8347(2) .0203(2) .0618(16) Uani d . 1 . 0
C212 C .5341(2) .8338(2) .0643(2) .0592(17) Uani d . 1 . 0
C222 C .3339(3) .7562(3) -.0345(2) .093(2) Uani d . 1 . 0
N13 N .0657(2) .4037(2) .23130(10) .0472(11) Uani d . 1 . 0
N23 N -.0319(2) .4604(2) .15360(10) .0509(11) Uani d . 1 . 0
N33 N -.2194(2) .4963(2) .1346(2) .0709(15) Uani d . 1 . 0
O13 O .2327(2) .6214(2) .13140(10) .0609(11) Uani d . 1 . 0
C13 C .0563(2) .4488(2) .1823(2) .0443(13) Uani d . 1 . 0
C23 C .1303(2) .4808(2) .15440(10) .0410(14) Uani d . 1 . 0
C33 C .2156(2) .4684(2) .18260(10) .0414(12) Uani d . 1 . 0
C43 C .2270(2) .4272(2) .23990(10) .0412(14) Uani d . 1 . 0
C53 C .1500(2) .3933(2) .2603(2) .0448(13) Uani d . 1 . 0
C63 C .1585(3) .3488(2) .3148(2) .0545(15) Uani d . 1 . 0
C73 C .2398(3) .3431(2) .3489(2) .0601(16) Uani d . 1 . 0
C83 C .3143(3) .3809(2) .3306(2) .0570(16) Uani d . 1 . 0
C93 C .3099(2) .4220(2) .2775(2) .0493(14) Uani d . 1 . 0
C103 C .1200(3) .5216(2) .0934(2) .0535(15) Uani d . 1 . 0
C113 C .1478(3) .6076(2) .0958(2) .0673(17) Uani d . 1 . 0
C123 C .2986(3) .5656(2) .1249(2) .0538(17) Uani d . 1 . 0
C133 C .3711(3) .5879(3) .0942(2) .0683(19) Uani d . 1 . 0
C143 C .4393(3) .5343(3) .0899(2) .079(2) Uani d . 1 . 0
C153 C .4361(3) .4609(3) .1156(2) .0652(18) Uani d . 1 . 0
C163 C .3649(2) .4399(2) .1462(2) .0522(15) Uani d . 1 . 0
C173 C .2946(2) .4922(2) .1518(2) .0445(13) Uani d . 1 . 0
C183 C -.0645(3) .5424(2) .1557(2) .0629(17) Uani d . 1 . 0
C193 C -.1529(3) .5501(3) .1154(2) .077(2) Uani d . 1 . 0
C203 C -.1864(3) .4161(3) .1324(2) .0675(17) Uani d . 1 . 0
C213 C -.0994(2) .4068(2) .1736(2) .0549(15) Uani d . 1 . 0
C223 C -.3043(3) .5046(3) .0947(2) .110(3) Uani d . 1 . 0
H6A H .0865(3) -.0013(2) -.0185(2) .063(2) Uiso d R 1 . 0
H7A H .1791(3) -.0256(2) -.0863(2) .063(2) Uiso d R 1 . 0
H8A H .3343(3) -.0163(2) -.0650(2) .063(2) Uiso d R 1 . 0
H9A H .3842(3) .0358(2) .0221(2) .063(2) Uiso d R 1 . 0
H10A H .3172(3) .0980(2) .2389(2) .063(2) Uiso d R 1 . 0
H10B H .2299(3) .1382(2) .2440(2) .063(2) Uiso d R 1 . 0
H11A H .2762(3) .2572(2) .2106(2) .063(2) Uiso d R 1 . 0
H11B H .3519(3) .2288(2) .2557(2) .063(2) Uiso d R 1 . 0
H13A H .5403(3) .2170(3) .1979(2) .063(2) Uiso d R 1 . 0
H14A H .6406(3) .1056(3) .1935(2) .063(2) Uiso d R 1 . 0
H15A H .5811(3) -.0112(3) .1582(2) .063(2) Uiso d R 1 . 0
H16A H .4343(3) -.0196(3) .1288(2) .063(2) Uiso d R 1 . 0
H18A H .1216(3) .2134(2) .2000(2) .063(2) Uiso d R 1 . 0
H18B H .0364(3) .2119(2) .1574(2) .063(2) Uiso d R 1 . 0
H19A H .0035(3) .2534(2) .2525(2) .063(2) Uiso d R 1 . 0
H19B H .0488(3) .1762(2) .2803(2) .063(2) Uiso d R 1 . 0
H20A H -.1116(3) .0481(3) .2097(2) .063(2) Uiso d R 1 . 0
H20B H -.0313(3) .0535(3) .2501(2) .063(2) Uiso d R 1 . 0
H21A H .0065(3) .0141(2) .1577(2) .063(2) Uiso d R 1 . 0
H21B H -.0371(3) .0859(2) .1299(2) .063(2) Uiso d R 1 . 0
H22A H -.1013(3) .1471(3) .3138(2) .090 Uiso d R 1 . 0
H22B H -.1763(3) .1284(3) .2790(2) .090 Uiso d R 1 . 0
H22C H -.1377(3) .2210(3) .2925(2) .090 Uiso d R 1 . 0
H6B H .7378(3) .8827(3) .2221(2) .063(2) Uiso d R 1 . 0
H7B H .8782(3) .8928(3) .2809(2) .063(2) Uiso d R 1 . 0
H8B H 1.0002(3) .8459(3) .2459(2) .063(2) Uiso d R 1 . 0
H9B H .9916(3) .7910(2) .1511(2) .063(2) Uiso d R 1 . 0
H10C H .6977(2) .7626(2) -.04857(15) .063(2) Uiso d R 1 . 0
H10D H .7876(2) .7898(2) -.05144(15) .063(2) Uiso d R 1 . 0
H11C H .7421(2) .6375(2) -.0357(2) .063(2) Uiso d R 1 . 0
H11D H .7952(2) .6630(2) -.0877(2) .063(2) Uiso d R 1 . 0
H13B H 1.0069(3) .6473(2) -.0655(2) .063(2) Uiso d R 1 . 0
H14B H 1.1214(3) .7372(3) -.0553(2) .063(2) Uiso d R 1 . 0
H15B H 1.1113(3) .8437(3) .0048(2) .063(2) Uiso d R 1 . 0
H16B H 1.0000(2) .8642(2) .0551(2) .063(2) Uiso d R 1 . 0
H18C H .5593(2) .6814(2) .0586(2) .063(2) Uiso d R 1 . 0
H18D H .6142(2) .6799(2) .0056(2) .063(2) Uiso d R 1 . 0
H19C H .5004(3) .7362(3) -.0554(2) .063(2) Uiso d R 1 . 0
H19D H .4681(3) .6628(3) -.0271(2) .063(2) Uiso d R 1 . 0
H20C H .4090(3) .8646(2) .0384(2) .063(2) Uiso d R 1 . 0
H20D H .4614(3) .8637(2) -.0156(2) .063(2) Uiso d R 1 . 0
H21C H .5549(2) .8900(2) .0697(2) .063(2) Uiso d R 1 . 0
H21D H .5217(2) .8067(2) .1008(2) .063(2) Uiso d R 1 . 0
H22D H .3166(3) .7021(3) -.0331(2) .090 Uiso d R 1 . 0
H22E H .3405(3) .7780(3) -.0725(2) .090 Uiso d R 1 . 0
H22F H .2927(3) .7871(3) -.0147(2) .090 Uiso d R 1 . 0
H6C H .1108(3) .3264(2) .3249(2) .063(2) Uiso d R 1 . 0
H7C H .2413(3) .3165(2) .3805(2) .063(2) Uiso d R 1 . 0
H8C H .3627(3) .3830(2) .3555(2) .063(2) Uiso d R 1 . 0
H9C H .3594(3) .4432(2) .2660(2) .063(2) Uiso d R 1 . 0
H10E H .0686(3) .5173(2) .0782(2) .063(2) Uiso d R 1 . 0
H10F H .1557(3) .4919(2) .0648(2) .063(2) Uiso d R 1 . 0
H11E H .1059(3) .6400(2) .1133(2) .063(2) Uiso d R 1 . 0
H11F H .1544(3) .6211(2) .0597(2) .063(2) Uiso d R 1 . 0
H13C H .3742(3) .6356(3) .0789(2) .063(2) Uiso d R 1 . 0
H14C H .4818(3) .5449(3) .0711(2) .063(2) Uiso d R 1 . 0
H15C H .4806(3) .4251(3) .1124(2) .063(2) Uiso d R 1 . 0
H16C H .3629(2) .3924(2) .1604(2) .063(2) Uiso d R 1 . 0
H18E H -.0210(3) .5816(2) .1461(2) .063(2) Uiso d R 1 . 0
H18F H -.0722(3) .5576(2) .1912(2) .063(2) Uiso d R 1 . 0
H19E H -.1730(3) .6031(3) .1185(2) .063(2) Uiso d R 1 . 0
H19F H -.1404(3) .5423(3) .0777(2) .063(2) Uiso d R 1 . 0
H20E H -.1794(3) .4036(3) .0913(2) .063(2) Uiso d R 1 . 0
H20F H -.2267(3) .3836(3) .1448(2) .063(2) Uiso d R 1 . 0
H21E H -.1097(2) .4150(2) .2149(2) .063(2) Uiso d R 1 . 0
H21F H -.0788(2) .3552(2) .1702(2) .063(2) Uiso d R 1 . 0
H22G H -.2986(3) .4969(3) .0541(2) .090 Uiso d R 1 . 0
H22H H -.3197(3) .5654(3) .1016(2) .090 Uiso d R 1 . 0
H22I H -.3433(3) .4732(3) .1053(2) .090 Uiso d R 1 . 0

loop_
_atom_type_symbol
_atom_type_description
_atom_type_scat_dispersion_real
_atom_type_scat_dispersion_imag
_atom_type_scat_source
C C 0.0033 0.0016 'Int Tab C'
H H 0.0000 0.0000 'Int Tab C'
N N 0.0061 0.0033 'Int Tab C'
O O 0.0106 0.0060 'Int Tab C'

loop_
_geom_angle_atom_site_label_1
_geom_angle_atom_site_label_2
_geom_angle_atom_site_label_3
_geom_angle
_geom_angle_publ_flag
C11 N11 C51 118.4(3) no
C181 N21 C211 109.0(3) no
C11 N21 C211 115.4(3) no
C11 N21 C181 116.1(3) no
C201 N31 C221 111.7(3) no
C191 N31 C221 110.6(3) no
C191 N31 C201 109.4(3) no
C111 O11 C121 114.1(3) yes
N11 C11 N21 116.8(3) no
N21 C11 C21 119.6(3) no
N11 C11 C21 123.4(3) no
C11 C21 C101 123.5(3) no
C11 C21 C31 118.3(3) no
C31 C21 C101 118.0(3) no
C21 C31 C171 119.0(3) yes
C21 C31 C41 119.5(3) no
C41 C31 C171 121.5(3) no
C31 C41 C91 124.3(4) no
C31 C41 C51 117.4(4) no
C51 C41 C91 118.3(4) no
N11 C51 C41 122.7(4) no
C41 C51 C61 119.0(4) no
N11 C51 C61 118.2(4) no
C51 C61 C71 120.8(4) no
C61 C71 C81 120.8(4) no
C71 C81 C91 120.0(4) no
C41 C91 C81 121.0(4) no
C21 C101 C111 113.2(3) yes
O11 C111 C101 114.4(3) yes
O11 C121 C171 120.6(3) yes
O11 C121 C131 118.7(4) no
C131 C121 C171 120.6(4) no
C121 C131 C141 120.0(4) no
C131 C141 C151 120.3(5) no
C141 C151 C161 119.8(4) no
C151 C161 C171 121.2(4) no
C121 C171 C161 117.9(3) no
C31 C171 C161 121.4(4) no
C31 C171 C121 120.7(4) yes
N21 C181 C191 110.2(3) no
N31 C191 C181 110.8(3) no
N31 C201 C211 111.2(4) no
N21 C211 C201 109.2(3) no
C12 N12 C52 117.5(3) no
C182 N22 C212 109.9(3) no
C12 N22 C212 115.6(3) no
C12 N22 C182 116.2(3) no
C202 N32 C222 110.6(3) no
C192 N32 C222 110.7(3) no
C192 N32 C202 109.4(3) no
C112 O12 C122 114.4(3) yes
N12 C12 N22 116.6(3) no
N22 C12 C22 119.3(3) no
N12 C12 C22 124.0(3) no
C12 C22 C102 123.0(3) no
C12 C22 C32 118.1(3) no
C32 C22 C102 118.6(2) no
C22 C32 C172 119.9(3) yes
C22 C32 C42 119.0(2) no
C42 C32 C172 120.9(2) no
C32 C42 C92 124.3(3) no
C32 C42 C52 117.5(3) no
C52 C42 C92 118.2(3) no
N12 C52 C42 123.5(4) no
C42 C52 C62 119.3(4) no
N12 C52 C62 117.2(4) no
C52 C62 C72 120.6(4) no
C62 C72 C82 120.4(4) no
C72 C82 C92 120.8(4) no
C42 C92 C82 120.6(4) no
C22 C102 C112 114.1(3) yes
O12 C112 C102 112.9(3) yes
O12 C122 C172 119.9(3) yes
O12 C122 C132 118.0(3) no
C132 C122 C172 122.0(3) no
C122 C132 C142 119.2(3) no
C132 C142 C152 120.4(4) no
C142 C152 C162 119.5(4) no
C152 C162 C172 122.0(3) no
C122 C172 C162 116.9(3) no
C32 C172 C162 123.0(3) no
C32 C172 C122 120.0(3) yes
N22 C182 C192 110.2(3) no
N32 C192 C182 110.7(3) no
N32 C202 C212 110.7(3) no
N22 C212 C202 109.0(3) no
C13 N13 C53 118.1(3) no
C183 N23 C213 109.4(3) no
C13 N23 C213 114.9(3) no
C13 N23 C183 114.4(3) no
C203 N33 C223 110.2(3) no
C193 N33 C223 110.0(3) no
C193 N33 C203 109.4(3) no
C113 O13 C123 115.5(3) yes
N13 C13 N23 117.3(3) no
N23 C13 C23 118.9(3) no
N13 C13 C23 123.5(3) no
C13 C23 C103 123.3(3) no
C13 C23 C33 118.2(3) no
C33 C23 C103 118.4(3) no
C23 C33 C173 119.9(3) yes
C23 C33 C43 119.2(2) no
C43 C33 C173 120.7(3) no
C33 C43 C93 123.9(3) no
C33 C43 C53 117.1(3) no
C53 C43 C93 118.9(3) no
N13 C53 C43 123.2(3) no
C43 C53 C63 119.2(3) no
N13 C53 C63 117.5(3) no
C53 C63 C73 120.1(4) no
C63 C73 C83 120.4(4) no
C73 C83 C93 121.5(4) no
C43 C93 C83 119.6(3) no
C23 C103 C113 114.1(3) yes
O13 C113 C103 113.5(3) yes
O13 C123 C173 120.3(3) yes
O13 C123 C133 117.9(4) no
C133 C123 C173 121.7(4) no
C123 C133 C143 118.6(4) no
C133 C143 C153 120.7(5) no
C143 C153 C163 120.3(4) no
C153 C163 C173 121.1(3) no
C123 C173 C163 117.7(3) no
C33 C173 C163 121.1(3) no
C33 C173 C123 121.0(3) yes
N23 C183 C193 109.5(3) no
N33 C193 C183 111.0(3) no
N33 C203 C213 110.6(3) no
N23 C213 C203 109.4(3) no

loop_
_geom_bond_atom_site_label_1
_geom_bond_atom_site_label_2
_geom_bond_site_symmetry_2
_geom_bond_distance
_geom_bond_publ_flag
N11 C11 . 1.320(5) no
N11 C51 . 1.372(5) no
N21 C11 . 1.410(5) no
N21 C181 . 1.463(5) no
N21 C211 . 1.455(4) no
N31 C191 . 1.452(5) no
N31 C201 . 1.444(6) no
N31 C221 . 1.463(6) no
O11 C111 . 1.446(5) yes
O11 C121 . 1.383(5) yes
C11 C21 . 1.439(5) no
C21 C31 . 1.377(5) yes
C21 C101 . 1.510(5) yes
C31 C41 . 1.430(6) no
C31 C171 . 1.494(5) yes
C41 C51 . 1.418(6) no
C41 C91 . 1.412(7) no
C51 C61 . 1.417(6) no
C61 C71 . 1.351(7) no
C71 C81 . 1.396(6) no
C81 C91 . 1.372(6) no
C101 C111 . 1.511(5) yes
C121 C131 . 1.393(6) no
C121 C171 . 1.388(5) yes
C131 C141 . 1.377(7) no
C141 C151 . 1.366(7) no
C151 C161 . 1.386(6) no
C161 C171 . 1.395(6) no
C181 C191 . 1.516(7) no
C201 C211 . 1.515(6) no
N12 C12 . 1.322(5) no
N12 C52 . 1.373(5) no
N22 C12 . 1.414(4) no
N22 C182 . 1.467(5) no
N22 C212 . 1.459(5) no
N32 C192 . 1.443(5) no
N32 C202 . 1.451(5) no
N32 C222 . 1.475(5) no
O12 C112 . 1.443(4) yes
O12 C122 . 1.389(4) yes
C12 C22 . 1.438(5) no
C22 C32 . 1.379(4) yes
C22 C102 . 1.503(3) yes
C32 C42 . 1.443(5) no
C32 C172 . 1.489(4) yes
C42 C52 . 1.399(6) no
C42 C92 . 1.421(5) no
C52 C62 . 1.419(6) no
C62 C72 . 1.357(6) no
C72 C82 . 1.382(7) no
C82 C92 . 1.365(6) no
C102 C112 . 1.508(5) yes
C122 C132 . 1.378(5) no
C122 C172 . 1.400(5) yes
C132 C142 . 1.376(6) no
C142 C152 . 1.382(7) no
C152 C162 . 1.378(5) no
C162 C172 . 1.383(5) no
C182 C192 . 1.510(5) no
C202 C212 . 1.517(5) no
N13 C13 . 1.322(5) no
N13 C53 . 1.367(4) no
N23 C13 . 1.419(4) no
N23 C183 . 1.476(5) no
N23 C213 . 1.464(5) no
N33 C193 . 1.449(6) no
N33 C203 . 1.450(6) no
N33 C223 . 1.477(5) no
O13 C113 . 1.443(5) yes
O13 C123 . 1.387(5) yes
C13 C23 . 1.434(5) no
C23 C33 . 1.379(4) yes
C23 C103 . 1.510(5) yes
C33 C43 . 1.441(4) no
C33 C173 . 1.485(5) yes
C43 C53 . 1.408(5) no
C43 C93 . 1.423(4) no
C53 C63 . 1.416(6) no
C63 C73 . 1.367(6) no
C73 C83 . 1.386(6) no
C83 C93 . 1.361(6) no
C103 C113 . 1.516(5) yes
C123 C133 . 1.395(7) no
C123 C173 . 1.383(5) yes
C133 C143 . 1.380(7) no
C143 C153 . 1.371(7) no
C153 C163 . 1.372(6) no
C163 C173 . 1.394(5) no
C183 C193 . 1.523(6) no
C203 C213 . 1.518(5) no
C61 H6A . .909(6) no
C71 H7A . .852(6) no
C81 H8A . .910(6) no
C91 H9A . .827(6) no
C101 H10A . .953(5) no
C101 H10B . .889(6) no
C111 H11A . .961(6) no
C111 H11B . .966(6) no
C131 H13A . .951(7) no
C141 H14A . .896(6) no
C151 H15A . .857(7) no
C161 H16A . .831(6) no
C181 H18A . .906(6) no
C181 H18B . .928(5) no
C191 H19A . .960(6) no
C191 H19B . .998(6) no
C201 H20A . .931(6) no
C201 H20B . .867(6) no
C211 H21A . .940(6) no
C211 H21B . .923(5) no
C221 H22A . .835(7) no
C221 H22B . .980(7) no
C221 H22C . .951(8) no
C62 H6B . .895(6) no
C72 H7B . .865(6) no
C82 H8B . .898(6) no
C92 H9B . .899(6) no
C102 H10C . .939(5) no
C102 H10D . .901(5) no
C112 H11C . .881(5) no
C112 H11D . 1.003(5) no
C132 H13B . .920(6) no
C142 H14B . .873(6) no
C152 H15B . .827(6) no
C162 H16B . .877(6) no
C182 H18C . .966(6) no
C182 H18D . .916(5) no
C192 H19C . .931(6) no
C192 H19D . .877(6) no
C202 H20C . .915(6) no
C202 H20D . .968(6) no
C212 H21C . 1.005(6) no
C212 H21D . .964(6) no
C222 H22D . .954(7) no
C222 H22E . .932(7) no
C222 H22F . .952(7) no
C63 H6C . .862(6) no
C73 H7C . .830(6) no
C83 H8C . .864(5) no
C93 H9C . .887(5) no
C103 H10E . .811(5) no
C103 H10F . 1.006(5) no
C113 H11E . .948(6) no
C113 H11F . .846(6) no
C133 H13C . .881(7) no
C143 H14C . .817(7) no
C153 H15C . .911(6) no
C163 H16C . .867(6) no
C183 H18E . .971(6) no
C183 H18F . .848(6) no
C193 H19E . .952(7) no
C193 H19F . .884(7) no
C203 H20E . .951(6) no
C203 H20F . .884(6) no
C213 H21E . .952(5) no
C213 H21F . .932(6) no
C223 H22G . .922(7) no
C223 H22H . 1.070(8) no
C223 H22I . .843(7) no

loop_
_geom_torsion_atom_site_label_1
_geom_torsion_atom_site_label_2
_geom_torsion_atom_site_label_3
_geom_torsion_atom_site_label_4
_geom_torsion
_geom_torsion_publ_flag
C11 N11 C51 C61 -176.2(3) no
C11 N11 C51 C41 0.4(6) no
C51 N11 C11 N21 -176.5(3) no
C51 N11 C11 C21 -1.4(5) no
C181 N21 C11 N11 -114.2(4) no
C211 N21 C11 N11 15.1(5) no
C181 N21 C211 C201 -59.7(4) no
C11 N21 C211 C201 167.6(3) no
C11 N21 C181 C191 -168.5(3) no
C181 N21 C11 C21 70.4(4) no
C211 N21 C11 C21 -160.2(3) no
C211 N21 C181 C191 59.2(4) no
C191 N31 C201 C211 -58.3(4) no
C221 N31 C191 C181 -179.7(3) no
C201 N31 C191 C181 56.9(4) no
C221 N31 C201 C211 178.9(3) no
C111 O11 C121 C131 -110.2(4) no
C111 O11 C121 C171 73.0(5) yes
C121 O11 C111 C101 -42.6(4) no
N21 C11 C21 C31 174.1(3) no
N11 C11 C21 C31 -0.9(5) no
N21 C11 C21 C101 -0.9(5) no
N11 C11 C21 C101 -175.9(3) no
C11 C21 C101 C111 -114.9(4) no
C11 C21 C31 C41 4.1(5) no
C11 C21 C31 C171 -175.6(3) no
C31 C21 C101 C111 70.1(4) no
C101 C21 C31 C171 -0.4(5) no
C101 C21 C31 C41 179.3(3) no
C21 C31 C171 C121 -49.1(5) yes
C21 C31 C171 C161 128.6(4) no
C21 C31 C41 C51 -4.9(6) no
C21 C31 C41 C91 174.3(4) no
C41 C31 C171 C121 131.3(4) no
C41 C31 C171 C161 -51.1(6) no
C171 C31 C41 C91 -6.1(6) no
C171 C31 C41 C51 174.8(4) no
C31 C41 C51 N11 2.6(6) no
C31 C41 C91 C81 -179.0(4) no
C31 C41 C51 C61 179.3(4) no
C91 C41 C51 N11 -176.6(4) no
C51 C41 C91 C81 0.2(6) no
C91 C41 C51 C61 0.1(6) no
C41 C51 C61 C71 0.1(6) no
N11 C51 C61 C71 176.9(4) no
C51 C61 C71 C81 -0.4(6) no
C61 C71 C81 C91 0.6(6) no
C71 C81 C91 C41 -0.5(6) no
C21 C101 C111 O11 -44.7(4) yes
O11 C121 C171 C31 -1.7(6) no
C131 C121 C171 C31 -178.5(4) no
O11 C121 C171 C161 -179.5(4) no
O11 C121 C131 C141 -178.9(4) no
C131 C121 C171 C161 3.8(6) no
C171 C121 C131 C141 -2.1(7) no
C121 C131 C141 C151 -1.1(7) no
C131 C141 C151 C161 2.5(8) no
C141 C151 C161 C171 -0.7(8) no
C151 C161 C171 C121 -2.4(7) no
C151 C161 C171 C31 179.9(4) no
N21 C181 C191 N31 -58.0(4) no
N31 C201 C211 N21 60.4(4) no
C12 N12 C52 C62 179.4(4) no
C12 N12 C52 C42 -0.7(6) no
C52 N12 C12 N22 179.4(3) no
C52 N12 C12 C22 -4.5(5) no
C182 N22 C12 N12 -117.4(3) no
C212 N22 C12 N12 13.6(4) no
C182 N22 C212 C202 -58.3(4) no
C12 N22 C212 C202 167.8(3) no
C12 N22 C182 C192 -168.4(3) no
C182 N22 C12 C22 66.3(4) no
C212 N22 C12 C22 -162.7(3) no
C212 N22 C182 C192 58.0(4) no
C192 N32 C202 C212 -59.6(4) no
C222 N32 C192 C182 -179.4(3) no
C202 N32 C192 C182 58.5(4) no
C222 N32 C202 C212 178.1(3) no
C112 O12 C122 C132 -106.3(4) no
C112 O12 C122 C172 76.7(4) yes
C122 O12 C112 C102 -44.9(4) no
N22 C12 C22 C32 -179.8(3) no
N12 C12 C22 C32 4.2(5) no
N22 C12 C22 C102 7.7(5) no
N12 C12 C22 C102 -168.3(3) no
C12 C22 C102 C112 -117.3(3) no
C12 C22 C32 C42 1.3(4) no
C12 C22 C32 C172 -173.9(3) no
C32 C22 C102 C112 70.2(4) no
C102 C22 C32 C172 -1.1(4) no
C102 C22 C32 C42 174.2(3) no
C22 C32 C172 C122 -45.6(4) yes
C22 C32 C172 C162 130.2(3) no
C22 C32 C42 C52 -6.0(5) no
C22 C32 C42 C92 174.7(3) no
C42 C32 C172 C122 139.2(3) no
C42 C32 C172 C162 -45.0(4) no
C172 C32 C42 C92 -10.1(5) no
C172 C32 C42 C52 169.2(3) no
C32 C42 C52 N12 5.9(6) no
C32 C42 C92 C82 175.7(4) no
C32 C42 C52 C62 -174.2(4) no
C92 C42 C52 N12 -174.7(4) no
C52 C42 C92 C82 -3.7(6) no
C92 C42 C52 C62 5.1(6) no
C42 C52 C62 C72 -3.8(7) no
N12 C52 C62 C72 176.1(4) no
C52 C62 C72 C82 0.8(7) no
C62 C72 C82 C92 0.8(7) no
C72 C82 C92 C42 0.7(7) no
C22 C102 C112 O12 -43.3(4) yes
O12 C122 C172 C32 -5.3(5) no
C132 C122 C172 C32 177.9(3) no
O12 C122 C172 C162 178.6(3) no
O12 C122 C132 C142 -177.3(3) no
C132 C122 C172 C162 1.8(5) no
C172 C122 C132 C142 -0.4(6) no
C122 C132 C142 C152 -0.7(6) no
C132 C142 C152 C162 0.4(7) no
C142 C152 C162 C172 1.1(6) no
C152 C162 C172 C122 -2.1(5) no
C152 C162 C172 C32 -178.1(3) no
N22 C182 C192 N32 -58.1(4) no
N32 C202 C212 N22 59.7(4) no
C13 N13 C53 C63 176.2(3) no
C13 N13 C53 C43 -1.1(5) no
C53 N13 C13 N23 -178.6(3) no
C53 N13 C13 C23 6.6(5) no
C183 N23 C13 N13 114.5(4) no
C213 N23 C13 N13 -13.3(4) no
C183 N23 C213 C203 59.2(4) no
C13 N23 C213 C203 -170.6(3) no
C13 N23 C183 C193 171.2(3) no
C183 N23 C13 C23 -70.4(4) no
C213 N23 C13 C23 161.8(3) no
C213 N23 C183 C193 -58.2(4) no
C193 N33 C203 C213 59.3(4) no
C223 N33 C193 C183 -179.7(3) no
C203 N33 C193 C183 -58.6(5) no
C223 N33 C203 C213 -179.6(3) no
C113 O13 C123 C133 109.5(4) no
C113 O13 C123 C173 -74.8(5) yes
C123 O13 C113 C103 40.0(5) no
N23 C13 C23 C33 -179.4(3) no
N13 C13 C23 C33 -4.7(5) no
N23 C13 C23 C103 -4.5(5) no
N13 C13 C23 C103 170.3(3) no
C13 C23 C103 C113 117.1(4) no
C13 C23 C33 C43 -2.7(4) no
C13 C23 C33 C173 172.8(3) no
C33 C23 C103 C113 -67.9(4) no
C103 C23 C33 C173 -2.4(4) no
C103 C23 C33 C43 -177.9(3) no
C23 C33 C173 C123 46.8(5) yes
C23 C33 C173 C163 -129.7(4) no
C23 C33 C43 C53 7.6(4) no
C23 C33 C43 C93 -169.7(3) no
C43 C33 C173 C123 -137.7(4) no
C43 C33 C173 C163 45.8(5) no
C173 C33 C43 C93 14.8(5) no
C173 C33 C43 C53 -167.9(3) no
C33 C43 C53 N13 -5.9(5) no
C33 C43 C93 C83 -179.2(3) no
C33 C43 C53 C63 176.8(3) no
C93 C43 C53 N13 171.5(3) no
C53 C43 C93 C83 3.6(5) no
C93 C43 C53 C63 -5.8(5) no
C43 C53 C63 C73 4.0(6) no
N13 C53 C63 C73 -173.5(4) no
C53 C63 C73 C83 0.2(6) no
C63 C73 C83 C93 -2.5(6) no
C73 C83 C93 C43 0.6(6) no
C23 C103 C113 O13 46.5(4) yes
O13 C123 C173 C33 6.4(6) no
C133 C123 C173 C33 -178.0(4) no
O13 C123 C173 C163 -177.0(3) no
O13 C123 C133 C143 176.9(4) no
C133 C123 C173 C163 -1.4(6) no
C173 C123 C133 C143 1.2(7) no
C123 C133 C143 C153 -0.4(7) no
C133 C143 C153 C163 -0.2(7) no
C143 C153 C163 C173 0.1(6) no
C153 C163 C173 C123 0.7(6) no
C153 C163 C173 C33 177.3(4) no
N23 C183 C193 N33 58.3(4) no
N33 C203 C213 N23 -60.2(4) no
